data_4132599
loop_
_publ_author_name
'Schwamb, C. Benjamin'
'Fitzpatrick, Keegan P.'
'Brueckner, Alexander C.'
'Richardson, H. Camille'
'Cheong, Paul H.-Y.'
'Scheidt, Karl A.'

_publ_section_title
;
 Enantioselective Synthesis of \a-Amidoboronates Catalyzed by
 Planar-Chiral NHC-Cu(I) Complexes.
;
_journal_issue 34
_journal_name_full 'Journal of the American Chemical Society'
_journal_page_first 10644
_journal_page_last 10648
_journal_paper_doi 10.1021/jacs.8b05045
_journal_volume 140
_journal_year 2018
_chemical_absolute_configuration ad
_chemical_formula_moiety 'C17 H26 B N O3, C18 H20 N2 O2'
_chemical_formula_sum 'C35 H46 B N3 O5'
_chemical_formula_weight 599.56
_space_group_crystal_system monoclinic
_space_group_IT_number 4
_space_group_name_Hall 'P 2yb'
_space_group_name_H-M_alt 'P 1 21 1'
_atom_sites_solution_hydrogens mixed
_atom_sites_solution_primary dual
_audit_creation_date 2017-08-25
_audit_creation_method
;
Olex2 1.2
(compiled 2017.07.20 svn.r3457 for OlexSys, GUI svn.r5370)
;
_cell_angle_alpha 90
_cell_angle_beta 91.805(11)
_cell_angle_gamma 90
_cell_formula_units_Z 2
_cell_length_a 10.9592(17)
_cell_length_b 9.3307(12)
_cell_length_c 16.2386(19)
_cell_measurement_reflns_used 1677
_cell_measurement_temperature 100(2)
_cell_measurement_theta_max 63.620
_cell_measurement_theta_min 4.036
_cell_volume 1659.7(4)
_computing_cell_refinement 'SAINT V8.38A (?, 2016)'
_computing_data_collection 'APEX2 V2014.11-0 (Bruker, 2014)'
_computing_data_reduction 'SAINT V8.38A (?, 2016)'
_computing_molecular_graphics 'Olex2 (Dolomanov et al., 2009)'
_computing_publication_material 'Olex2 (Dolomanov et al., 2009)'
_computing_structure_refinement 'ShelXL (Sheldrick, 2015)'
_computing_structure_solution 'ShelXT (Sheldrick, 2015)'
_diffrn_ambient_temperature 100.01
_diffrn_detector_area_resol_mean 8
_diffrn_measured_fraction_theta_full 0.989
_diffrn_measured_fraction_theta_max 0.988
_diffrn_measurement_device_type 'Bruker Kappa APEX CCD area detector'
_diffrn_measurement_method '\w and \f scans'
_diffrn_radiation_monochromator 'MX optics'
_diffrn_radiation_type CuK\a
_diffrn_radiation_wavelength 1.54178
_diffrn_reflns_av_R_equivalents 0.0970
_diffrn_reflns_av_unetI/netI 0.1119
_diffrn_reflns_Laue_measured_fraction_full 0.989
_diffrn_reflns_Laue_measured_fraction_max 0.988
_diffrn_reflns_limit_h_max 12
_diffrn_reflns_limit_h_min -12
_diffrn_reflns_limit_k_max 10
_diffrn_reflns_limit_k_min -10
_diffrn_reflns_limit_l_max 18
_diffrn_reflns_limit_l_min -18
_diffrn_reflns_number 12226
_diffrn_reflns_point_group_measured_fraction_full 0.946
_diffrn_reflns_point_group_measured_fraction_max 0.946
_diffrn_reflns_theta_full 65.080
_diffrn_reflns_theta_max 65.080
_diffrn_reflns_theta_min 2.722
_diffrn_source microsource
_exptl_absorpt_coefficient_mu 0.634
_exptl_absorpt_correction_T_max 0.7526
_exptl_absorpt_correction_T_min 0.6357
_exptl_absorpt_correction_type multi-scan
_exptl_absorpt_process_details
'SADABS-2016/2 (Bruker,2016/2) was used for absorption correction. wR2(int) was 0.0913 before and 0.0546 after correction. The Ratio of minimum to maximum transmission is 0.8190. The \l/2 correction factor is Not present.'
_exptl_crystal_colour colourless
_exptl_crystal_density_diffrn 1.200
_exptl_crystal_description needle
_exptl_crystal_F_000 644
_exptl_crystal_recrystallization_method 'The material was recrystallised from --- by as supplied'
_exptl_crystal_size_max 0.232
_exptl_crystal_size_mid 0.015
_exptl_crystal_size_min 0.011
_refine_diff_density_max 0.221
_refine_diff_density_min -0.270
_refine_diff_density_rms 0.058
_refine_ls_abs_structure_details
;
 Flack x determined using 1185 quotients [(I+)-(I-)]/[(I+)+(I-)]
 (Parsons, Flack and Wagner, Acta Cryst. B69 (2013) 249-259).
;
_refine_ls_abs_structure_Flack -0.1(4)
_refine_ls_extinction_method none
_refine_ls_goodness_of_fit_ref 0.989
_refine_ls_hydrogen_treatment mixed
_refine_ls_matrix_type full
_refine_ls_number_parameters 417
_refine_ls_number_reflns 5335
_refine_ls_number_restraints 1
_refine_ls_restrained_S_all 0.989
_refine_ls_R_factor_all 0.0989
_refine_ls_R_factor_gt 0.0574
_refine_ls_shift/su_max 0.000
_refine_ls_shift/su_mean 0.000
_refine_ls_structure_factor_coef Fsqd
_refine_ls_weighting_details 'w=1/[\s^2^(Fo^2^)+(0.0566P)^2^] where P=(Fo^2^+2Fc^2^)/3'
_refine_ls_weighting_scheme calc
_refine_ls_wR_factor_gt 0.1173
_refine_ls_wR_factor_ref 0.1361
_reflns_Friedel_coverage 0.792
_reflns_Friedel_fraction_full 0.898
_reflns_Friedel_fraction_max 0.897
_reflns_number_gt 3632
_reflns_number_total 5335
_reflns_threshold_expression 'I > 2\s(I)'
_cod_data_source_file ja8b05045_si_005.cif
_cod_data_source_block cx1055
_cod_database_code 4132599
_shelx_shelxl_version_number 2017/1
_shelx_space_group_comment
;
The symmetry employed for this shelxl refinement is uniquely defined
by the following loop, which should always be used as a source of
symmetry information in preference to the above space-group names.
They are only intended as comments.
;
_shelx_estimated_absorpt_t_max 0.993
_shelx_estimated_absorpt_t_min 0.867
_olex2_refinement_description
;
1. Fixed Uiso
 At 1.2 times of:
  All C(H) groups
 At 1.5 times of:
  All C(H,H,H) groups
2.a Ternary CH refined with riding coordinates:
 C8(H8), C9(H9), C25(H25), C26(H26)
2.b Aromatic/amide H refined with riding coordinates:
 C2(H2), C3(H3), C4(H4), C5(H5), C6(H6), C19(H19), C20(H20), C21(H21),
 C22(H22), C23(H23), C31(H31), C32(H32), C33(H33), C34(H34), C35(H35)
2.c Idealised Me refined as rotating group:
 C10(H10A,H10B,H10C), C11(H11A,H11B,H11C), C13(H13A,H13B,H13C), C14(H14A,H14B,
 H14C), C16(H16A,H16B,H16C), C17(H17A,H17B,H17C), C27(H27A,H27B,H27C), C28(H28A,
 H28B,H28C)
;
_olex2_date_sample_data_collection 2017-08-24
_olex2_date_sample_submission 2017-08-19
_olex2_diffrn_ambient_temperature_device 'Oxford Cryosystems'
_olex2_exptl_crystal_mounting_method 'The crystal was mounted on a MITIGEN holder in Paratone oil'
_olex2_submission_original_sample_id cx1055
_olex2_submission_special_instructions 'No special instructions were received'

loop_
_space_group_symop_operation_xyz
'x, y, z'
'-x, y+1/2, -z'

loop_
_atom_site_label
_atom_site_type_symbol
_atom_site_fract_x
_atom_site_fract_y
_atom_site_fract_z
_atom_site_U_iso_or_equiv
_atom_site_adp_type
_atom_site_occupancy
_atom_site_site_symmetry_order
_atom_site_calc_flag
_atom_site_refinement_flags_posn
O1 O 0.9167(3) 0.2690(4) 0.1300(2) 0.0221(9) Uani 1 1 d .
O2 O 0.8292(3) 0.0743(4) 0.0459(2) 0.0186(9) Uani 1 1 d .
O3 O 0.7085(3) 0.2733(4) 0.0675(2) 0.0211(9) Uani 1 1 d .
N1 N 1.0139(5) 0.3713(5) 0.0289(3) 0.0199(11) Uani 1 1 d .
C1 C 1.1043(5) 0.3805(6) 0.1707(3) 0.0200(13) Uani 1 1 d .
C2 C 1.0962(6) 0.3224(6) 0.2493(3) 0.0242(14) Uani 1 1 d .
H2 H 1.031043 0.259587 0.261618 0.029 Uiso 1 1 calc R
C3 C 1.1836(6) 0.3568(7) 0.3096(4) 0.0285(15) Uani 1 1 d .
H3 H 1.178016 0.318376 0.363547 0.034 Uiso 1 1 calc R
C4 C 1.2790(6) 0.4470(6) 0.2913(4) 0.0277(15) Uani 1 1 d .
H4 H 1.339714 0.468970 0.332393 0.033 Uiso 1 1 calc R
C5 C 1.2865(6) 0.5057(7) 0.2132(4) 0.0281(15) Uani 1 1 d .
H5 H 1.351862 0.568538 0.201261 0.034 Uiso 1 1 calc R
C6 C 1.1993(6) 0.4732(7) 0.1524(4) 0.0248(14) Uani 1 1 d .
H6 H 1.204302 0.513757 0.098986 0.030 Uiso 1 1 calc R
C7 C 1.0104(5) 0.3410(6) 0.1074(3) 0.0183(13) Uani 1 1 d .
C8 C 0.9076(5) 0.3140(6) -0.0200(4) 0.0215(14) Uani 1 1 d .
H8 H 0.938910 0.240842 -0.059049 0.026 Uiso 1 1 calc R
C9 C 0.8500(6) 0.4362(6) -0.0713(4) 0.0245(14) Uani 1 1 d .
H9 H 0.914970 0.478035 -0.105853 0.029 Uiso 1 1 calc R
C10 C 0.8009(6) 0.5557(6) -0.0176(4) 0.0280(15) Uani 1 1 d .
H10A H 0.733292 0.518922 0.014397 0.042 Uiso 1 1 calc GR
H10B H 0.771655 0.634826 -0.052665 0.042 Uiso 1 1 calc GR
H10C H 0.866107 0.590215 0.020025 0.042 Uiso 1 1 calc GR
C11 C 0.7491(6) 0.3787(7) -0.1292(4) 0.0319(16) Uani 1 1 d .
H11A H 0.682194 0.341482 -0.096814 0.048 Uiso 1 1 calc GR
H11B H 0.781812 0.301577 -0.163042 0.048 Uiso 1 1 calc GR
H11C H 0.718642 0.456224 -0.165039 0.048 Uiso 1 1 calc GR
C12 C 0.7292(5) 0.0277(6) 0.0966(3) 0.0195(13) Uani 1 1 d .
C13 C 0.6885(6) -0.1197(6) 0.0682(4) 0.0306(15) Uani 1 1 d .
H13A H 0.669217 -0.117634 0.008910 0.046 Uiso 1 1 calc GR
H13B H 0.615742 -0.148121 0.097798 0.046 Uiso 1 1 calc GR
H13C H 0.754171 -0.188878 0.079655 0.046 Uiso 1 1 calc GR
C14 C 0.7722(6) 0.0192(7) 0.1858(4) 0.0287(15) Uani 1 1 d .
H14A H 0.846186 -0.039630 0.190270 0.043 Uiso 1 1 calc GR
H14B H 0.708173 -0.024174 0.218422 0.043 Uiso 1 1 calc GR
H14C H 0.790091 0.115823 0.206454 0.043 Uiso 1 1 calc GR
C15 C 0.6336(6) 0.1480(6) 0.0793(4) 0.0239(14) Uani 1 1 d .
C16 C 0.5485(6) 0.1780(7) 0.1492(4) 0.0308(16) Uani 1 1 d .
H16A H 0.596320 0.208887 0.198046 0.046 Uiso 1 1 calc GR
H16B H 0.503284 0.090568 0.162131 0.046 Uiso 1 1 calc GR
H16C H 0.490823 0.253735 0.132684 0.046 Uiso 1 1 calc GR
C17 C 0.5581(6) 0.1232(7) 0.0001(4) 0.0309(16) Uani 1 1 d .
H17A H 0.512270 0.210398 -0.014079 0.046 Uiso 1 1 calc GR
H17B H 0.501089 0.043952 0.008233 0.046 Uiso 1 1 calc GR
H17C H 0.612510 0.099340 -0.044630 0.046 Uiso 1 1 calc GR
B1 B 0.8319(6) 0.2296(7) 0.0501(4) 0.0181(15) Uani 1 1 d .
O4 O 1.0896(4) 0.7077(4) 0.6057(2) 0.0248(10) Uani 1 1 d .
O5 O 0.8190(4) 0.7097(4) 0.4955(2) 0.0233(9) Uani 1 1 d .
N2 N 1.0801(5) 0.4826(5) 0.5529(3) 0.0227(12) Uani 1 1 d .
N3 N 0.8884(5) 0.4839(5) 0.4762(3) 0.0229(12) Uani 1 1 d .
H3A H 0.886(6) 0.406(7) 0.441(4) 0.028(18) Uiso 1 1 d .
C18 C 1.2780(5) 0.5989(6) 0.5731(3) 0.0213(13) Uani 1 1 d .
C19 C 1.3398(6) 0.5109(6) 0.5189(4) 0.0244(14) Uani 1 1 d .
H19 H 1.295974 0.445382 0.484355 0.029 Uiso 1 1 calc R
C20 C 1.4663(6) 0.5201(7) 0.5160(4) 0.0312(16) Uani 1 1 d .
H20 H 1.508747 0.460921 0.478901 0.037 Uiso 1 1 calc R
C21 C 1.5307(6) 0.6141(6) 0.5663(4) 0.0305(16) Uani 1 1 d .
H21 H 1.617005 0.619429 0.563491 0.037 Uiso 1 1 calc R
C22 C 1.4704(6) 0.7005(7) 0.6206(4) 0.0295(15) Uani 1 1 d .
H22 H 1.515063 0.764187 0.655818 0.035 Uiso 1 1 calc R
C23 C 1.3430(6) 0.6938(6) 0.6237(4) 0.0244(14) Uani 1 1 d .
H23 H 1.300994 0.754178 0.660426 0.029 Uiso 1 1 calc R
C24 C 1.1418(5) 0.6009(6) 0.5784(3) 0.0210(13) Uani 1 1 d .
C25 C 0.9473(5) 0.4723(6) 0.5579(3) 0.0220(14) Uani 1 1 d .
H25 H 0.919457 0.555497 0.591280 0.026 Uiso 1 1 calc R
C26 C 0.9097(6) 0.3360(7) 0.6021(4) 0.0244(14) Uani 1 1 d .
H26 H 0.934817 0.251800 0.568530 0.029 Uiso 1 1 calc R
C27 C 0.7702(6) 0.3319(7) 0.6100(4) 0.0309(15) Uani 1 1 d .
H27A H 0.746874 0.242805 0.637300 0.046 Uiso 1 1 calc GR
H27B H 0.730888 0.336104 0.554971 0.046 Uiso 1 1 calc GR
H27C H 0.744073 0.414034 0.642591 0.046 Uiso 1 1 calc GR
C28 C 0.9726(6) 0.3251(7) 0.6869(4) 0.0302(15) Uani 1 1 d .
H28A H 0.949237 0.407232 0.720582 0.045 Uiso 1 1 calc GR
H28B H 1.061301 0.324891 0.681017 0.045 Uiso 1 1 calc GR
H28C H 0.947624 0.236144 0.713701 0.045 Uiso 1 1 calc GR
C29 C 0.8261(5) 0.6023(6) 0.4516(3) 0.0203(13) Uani 1 1 d .
C30 C 0.7637(5) 0.5954(6) 0.3689(3) 0.0219(13) Uani 1 1 d .
C31 C 0.8028(6) 0.5108(6) 0.3040(4) 0.0259(15) Uani 1 1 d .
H31 H 0.874309 0.453875 0.311045 0.031 Uiso 1 1 calc R
C32 C 0.7378(6) 0.5093(7) 0.2293(4) 0.0299(15) Uani 1 1 d .
H32 H 0.765206 0.451412 0.185450 0.036 Uiso 1 1 calc R
C33 C 0.6330(6) 0.5916(7) 0.2179(4) 0.0311(15) Uani 1 1 d .
H33 H 0.588407 0.589195 0.166827 0.037 Uiso 1 1 calc R
C34 C 0.5939(6) 0.6771(7) 0.2816(4) 0.0312(16) Uani 1 1 d .
H34 H 0.522251 0.733513 0.273941 0.037 Uiso 1 1 calc R
C35 C 0.6586(6) 0.6812(6) 0.3566(4) 0.0263(14) Uani 1 1 d .
H35 H 0.632091 0.741635 0.399580 0.032 Uiso 1 1 calc R
H2A H 1.116(7) 0.396(8) 0.543(4) 0.05(2) Uiso 1 1 d .
H1 H 1.066(6) 0.429(8) 0.008(4) 0.04(2) Uiso 1 1 d .

loop_
_atom_site_aniso_label
_atom_site_aniso_U_11
_atom_site_aniso_U_22
_atom_site_aniso_U_33
_atom_site_aniso_U_23
_atom_site_aniso_U_13
_atom_site_aniso_U_12
O1 0.027(2) 0.024(2) 0.015(2) -0.0001(17) 0.0020(17) -0.008(2)
O2 0.020(2) 0.017(2) 0.019(2) -0.0032(17) 0.0023(16) -0.0012(16)
O3 0.020(2) 0.018(2) 0.025(2) 0.0005(17) 0.0035(17) -0.0012(17)
N1 0.023(3) 0.020(3) 0.017(3) 0.001(2) -0.002(2) -0.003(2)
C1 0.028(3) 0.015(3) 0.016(3) -0.002(2) -0.003(3) 0.000(2)
C2 0.035(4) 0.020(3) 0.019(3) 0.003(3) 0.004(3) -0.002(3)
C3 0.040(4) 0.030(4) 0.016(3) 0.004(3) -0.002(3) -0.002(3)
C4 0.032(4) 0.025(3) 0.026(4) -0.001(3) -0.005(3) -0.002(3)
C5 0.036(4) 0.025(3) 0.023(4) 0.004(3) 0.000(3) -0.004(3)
C6 0.031(4) 0.029(4) 0.015(3) 0.002(3) 0.000(3) -0.003(3)
C7 0.025(3) 0.014(3) 0.016(3) 0.000(2) 0.002(2) 0.000(2)
C8 0.028(4) 0.022(3) 0.014(3) -0.002(2) -0.003(2) -0.005(3)
C9 0.034(4) 0.022(3) 0.018(3) 0.002(2) -0.003(3) 0.001(3)
C10 0.037(4) 0.017(3) 0.030(4) 0.002(3) -0.004(3) 0.004(3)
C11 0.036(4) 0.032(4) 0.028(4) 0.001(3) -0.008(3) 0.002(3)
C12 0.027(4) 0.018(3) 0.014(3) 0.000(2) 0.003(2) -0.002(2)
C13 0.035(4) 0.025(3) 0.032(4) -0.003(3) 0.003(3) -0.007(3)
C14 0.029(4) 0.026(3) 0.030(4) 0.006(3) -0.001(3) -0.003(3)
C15 0.028(4) 0.020(3) 0.024(4) -0.002(3) 0.001(3) -0.001(3)
C16 0.029(4) 0.035(4) 0.029(4) -0.007(3) 0.008(3) 0.000(3)
C17 0.029(4) 0.037(4) 0.027(4) 0.000(3) 0.001(3) 0.004(3)
B1 0.024(4) 0.018(4) 0.013(4) -0.003(3) 0.000(3) -0.003(3)
O4 0.037(3) 0.017(2) 0.020(2) -0.0011(18) 0.0001(18) -0.0010(19)
O5 0.032(3) 0.016(2) 0.022(2) -0.0034(18) -0.0037(18) 0.0020(18)
N2 0.025(3) 0.018(3) 0.025(3) -0.003(2) 0.000(2) 0.000(2)
N3 0.029(3) 0.017(3) 0.021(3) -0.004(2) -0.005(2) -0.004(2)
C18 0.030(4) 0.016(3) 0.018(3) 0.004(3) -0.001(3) -0.001(3)
C19 0.039(4) 0.019(3) 0.015(3) -0.005(2) 0.002(3) -0.004(3)
C20 0.036(4) 0.027(4) 0.031(4) -0.004(3) 0.009(3) 0.001(3)
C21 0.031(4) 0.026(4) 0.035(4) 0.005(3) 0.003(3) -0.005(3)
C22 0.033(4) 0.030(4) 0.025(4) 0.000(3) 0.000(3) -0.005(3)
C23 0.030(4) 0.020(3) 0.023(4) -0.001(3) 0.000(3) 0.002(3)
C24 0.034(4) 0.014(3) 0.015(3) -0.001(2) -0.004(3) -0.002(3)
C25 0.025(4) 0.019(3) 0.022(4) -0.002(3) -0.002(3) 0.001(3)
C26 0.028(4) 0.024(3) 0.022(3) 0.000(3) 0.005(3) 0.002(3)
C27 0.032(4) 0.027(3) 0.034(4) 0.002(3) -0.001(3) -0.002(3)
C28 0.034(4) 0.030(4) 0.026(4) 0.005(3) -0.002(3) 0.004(3)
C29 0.028(3) 0.015(3) 0.019(3) 0.001(3) 0.003(3) -0.002(3)
C30 0.030(4) 0.016(3) 0.020(3) 0.001(3) 0.001(3) -0.005(3)
C31 0.037(4) 0.019(3) 0.022(4) -0.002(3) 0.002(3) 0.006(3)
C32 0.044(4) 0.024(3) 0.021(4) -0.004(3) 0.001(3) 0.002(3)
C33 0.038(4) 0.031(3) 0.024(4) 0.000(3) -0.006(3) -0.007(3)
C34 0.036(4) 0.033(4) 0.024(4) 0.001(3) -0.006(3) 0.002(3)
C35 0.032(4) 0.020(3) 0.027(4) 0.000(3) 0.001(3) -0.001(3)

loop_
_atom_type_symbol
_atom_type_description
_atom_type_scat_dispersion_real
_atom_type_scat_dispersion_imag
_atom_type_scat_source
C C 0.0181 0.0091 'International Tables Vol C Tables 4.2.6.8 and 6.1.1.4'
H H 0.0000 0.0000 'International Tables Vol C Tables 4.2.6.8 and 6.1.1.4'
B B 0.0090 0.0039 'International Tables Vol C Tables 4.2.6.8 and 6.1.1.4'
N N 0.0311 0.0180 'International Tables Vol C Tables 4.2.6.8 and 6.1.1.4'
O O 0.0492 0.0322 'International Tables Vol C Tables 4.2.6.8 and 6.1.1.4'

loop_
_geom_angle_atom_site_label_1
_geom_angle_atom_site_label_2
_geom_angle_atom_site_label_3
_geom_angle
C7 O1 B1 109.5(4)
B1 O2 C12 106.6(4)
C15 O3 B1 109.6(4)
C7 N1 C8 113.3(5)
C2 C1 C6 120.4(5)
C2 C1 C7 118.5(5)
C6 C1 C7 121.1(5)
C3 C2 C1 119.7(6)
C4 C3 C2 120.0(6)
C3 C4 C5 120.3(6)
C6 C5 C4 120.4(6)
C5 C6 C1 119.2(5)
O1 C7 N1 115.9(5)
O1 C7 C1 118.4(5)
N1 C7 C1 125.6(5)
N1 C8 C9 108.9(5)
N1 C8 B1 102.0(4)
C9 C8 B1 121.8(5)
C10 C9 C8 112.3(5)
C10 C9 C11 110.4(5)
C11 C9 C8 110.5(5)
O2 C12 C13 108.6(5)
O2 C12 C14 109.9(5)
O2 C12 C15 101.3(4)
C13 C12 C15 114.3(5)
C14 C12 C13 108.9(5)
C14 C12 C15 113.5(5)
O3 C15 C12 103.1(4)
O3 C15 C16 108.4(5)
O3 C15 C17 107.9(5)
C16 C15 C12 115.1(5)
C16 C15 C17 109.2(5)
C17 C15 C12 112.8(5)
O1 B1 C8 99.1(4)
O2 B1 O1 106.0(5)
O2 B1 C8 117.4(5)
O3 B1 O1 107.2(4)
O3 B1 O2 105.8(5)
O3 B1 C8 119.9(5)
C24 N2 C25 121.7(5)
C29 N3 C25 122.3(5)
C19 C18 C24 123.3(5)
C23 C18 C19 119.9(6)
C23 C18 C24 116.8(5)
C20 C19 C18 119.3(6)
C21 C20 C19 120.8(6)
C20 C21 C22 120.3(6)
C21 C22 C23 119.7(6)
C18 C23 C22 120.1(6)
O4 C24 N2 122.3(6)
O4 C24 C18 120.3(5)
N2 C24 C18 117.5(5)
N2 C25 C26 111.4(5)
N3 C25 N2 110.9(5)
N3 C25 C26 111.8(5)
C25 C26 C27 110.1(5)
C25 C26 C28 111.1(5)
C28 C26 C27 110.2(5)
O5 C29 N3 122.2(5)
O5 C29 C30 121.4(5)
N3 C29 C30 116.4(5)
C31 C30 C29 124.2(5)
C31 C30 C35 118.9(5)
C35 C30 C29 116.9(5)
C32 C31 C30 120.3(6)
C31 C32 C33 120.7(6)
C34 C33 C32 119.6(6)
C33 C34 C35 120.6(6)
C34 C35 C30 120.0(6)

loop_
_geom_bond_atom_site_label_1
_geom_bond_atom_site_label_2
_geom_bond_distance
O1 C7 1.290(7)
O1 B1 1.614(7)
O2 C12 1.458(7)
O2 B1 1.451(7)
O3 C15 1.445(7)
O3 B1 1.449(8)
N1 C7 1.308(8)
N1 C8 1.488(8)
C1 C2 1.393(8)
C1 C6 1.393(9)
C1 C7 1.477(8)
C2 C3 1.386(9)
C3 C4 1.382(9)
C4 C5 1.386(9)
C5 C6 1.385(8)
C8 C9 1.537(8)
C8 B1 1.631(9)
C9 C10 1.524(8)
C9 C11 1.526(8)
C12 C13 1.513(8)
C12 C14 1.511(8)
C12 C15 1.555(8)
C15 C16 1.519(8)
C15 C17 1.524(8)
O4 C24 1.238(7)
O5 C29 1.234(7)
N2 C24 1.353(7)
N2 C25 1.463(8)
N3 C25 1.461(7)
N3 C29 1.353(7)
C18 C19 1.394(8)
C18 C23 1.390(8)
C18 C24 1.497(9)
C19 C20 1.391(9)
C20 C21 1.377(9)
C21 C22 1.379(9)
C22 C23 1.400(9)
C25 C26 1.523(8)
C26 C27 1.539(9)
C26 C28 1.524(8)
C29 C30 1.489(8)
C30 C31 1.395(8)
C30 C35 1.411(8)
C31 C32 1.388(9)
C32 C33 1.389(9)
C33 C34 1.384(9)
C34 C35 1.391(9)

loop_
_geom_hbond_atom_site_label_D
_geom_hbond_atom_site_label_H
_geom_hbond_atom_site_label_A
_geom_hbond_distance_DH
_geom_hbond_distance_HA
_geom_hbond_distance_DA
_geom_hbond_angle_DHA
_geom_hbond_site_symmetry_A
_geom_hbond_publ_flag
N2 H2A O5 0.92(8) 1.99(8) 2.895(6) 171(7) 2_746 yes
N1 H1 O2 0.86(7) 2.00(8) 2.855(7) 174(7) 2_755 yes
